data_2101132
loop_
_publ_author_name
'Baur, W. H.'

_publ_section_title
;
 Space group of the trirutile type structure of Li~2~MoF~6~
;
_journal_issue 2
_journal_name_full 'Acta Crystallographica Section B'
_journal_page_first 141
_journal_page_last 146
_journal_paper_doi 10.1107/S0108768193011978
_journal_volume 50
_journal_year 1994
_chemical_formula_sum 'F6 Li2 Mo'
_chemical_formula_weight 223.83
_symmetry_cell_setting tetragonal
_symmetry_space_group_name_Hall '-P 4n 2n'
_symmetry_space_group_name_H-M 'P42 mnm'
_cell_angle_alpha 90
_cell_angle_beta 90
_cell_angle_gamma 90
_cell_formula_units_Z 2
_cell_length_a 4.6863(7)
_cell_length_b 4.6863(7)
_cell_length_c 9.191(2)
_cell_volume 201.8(2)
_diffrn_radiation_type Mo
_diffrn_radiation_wavelength 0.71069
_exptl_crystal_density_diffrn 3.683
_exptl_crystal_F_000 206
_cod_data_source_file sh0038.cif
_cod_database_code 2101132

loop_
_atom_site_label
_atom_site_fract_x
_atom_site_fract_y
_atom_site_fract_z
_atom_site_U_iso_or_equiv
Mo .0 .0 .0 .0126(2)
Li .0 .0 .337(2) .022(3)
F(1) .3052(6) .3052(6) .3424(4) .0138(6)
F(2) .2909(8) .2909(8) .0 .0133(8)
